data_7209447
loop_
_publ_author_name
'Muenchau, S.'
'Bluhm, K.'

_publ_section_title
;
 Zur Synthese und Kristallstruktur von Kupfercadmiumpyroboratoxid: Cu2 Cd
 (B2 O5) O
;
_journal_name_full
;
Zeitschrift fuer Naturforschung, Teil B. Anorganische Chemie, Organische
 Chemie (42,1987-)
;
_journal_page_first 1151
_journal_page_last 1154
_journal_volume 50
_journal_year 1995
_chemical_formula_sum 'B2 Cd Cu2 O6'
_chemical_name_systematic 'Cu2 Cd (B2 O5) O'
_space_group_IT_number 14
_symmetry_space_group_name_Hall '-P 2ybc'
_symmetry_space_group_name_H-M 'P 1 21/c 1'
_cell_angle_alpha 90
_cell_angle_beta 93.185
_cell_angle_gamma 90
_cell_formula_units_Z 4
_cell_length_a 3.399
_cell_length_b 15.09
_cell_length_c 9.269
_cell_volume 474.681
_citation_journal_id_ASTM ZNBSEN
_cod_data_source_file boron_42.cif
_cod_data_source_block B2Cd1Cu2O6
_cod_original_cell_volume 474.6811
_cod_original_formula_sum 'B2 Cd1 Cu2 O6'
_cod_database_code 7209447

loop_
_symmetry_equiv_pos_as_xyz
x,y,z
-x,y+1/2,-z+1/2
-x,-y,-z
x,-y-1/2,z-1/2

loop_
_atom_site_label
_atom_site_type_symbol
_atom_site_fract_x
_atom_site_fract_y
_atom_site_fract_z
_atom_site_occupancy
_atom_site_U_iso_or_equiv
Cu2 Cu+2 0.3146 0.7464 0.8702 1 0.0
O4 O-2 0.712 0.377 0.061 1 0.0
O3 O-2 0.331 0.427 0.469 1 0.0
Cu1 Cu+2 0.3109 0.5402 0.3664 1 0.0
B1 B+3 0.169 0.347 0.425 1 0.0
O1 O-2 0.248 0.27 0.49 1 0.0
Cd1 Cd+2 0.2057 0.3683 0.8841 1 0.0
B2 B+3 0.887 0.411 0.186 1 0.0
O6 O-2 0.004 0.342 0.28 1 0.0
O2 O-2 0.319 0.851 0.765 1 0.0
O5 O-2 0.063 0.503 0.784 1 0.0
